data_1528046
loop_
_publ_author_name
'Schuster, J.C.'
'Ipser, H.'

_publ_section_title
;
 Phases and phase relations in the partial system Ti Al3 - Ti Al
;
_journal_name_full 'Zeitschrift fuer Metallkunde'
_journal_page_first 389
_journal_page_last 396
_journal_volume 81
_journal_year 1990
_chemical_formula_sum 'Al11 Ti5'
_space_group_IT_number 139
_symmetry_space_group_name_Hall '-I 4 2'
_symmetry_space_group_name_H-M 'I 4/m m m'
_cell_angle_alpha 90
_cell_angle_beta 90
_cell_angle_gamma 90
_cell_formula_units_Z 1
_cell_length_a 3.923
_cell_length_b 3.923
_cell_length_c 16.5349
_cell_volume 254.471
_citation_journal_id_ASTM ZEMTAE
_cod_data_source_file Schuster_ZEMTAE_1990_192.cif
_cod_data_source_block Al11Ti5
_cod_database_code 1528046

loop_
_symmetry_equiv_pos_as_xyz
x,y,z
-y,x,z
-x,-y,z
y,-x,z
x,-y,-z
y,x,-z
-x,y,-z
-y,-x,-z
-x,-y,-z
y,-x,-z
x,y,-z
-y,x,-z
-x,y,z
-y,-x,z
x,-y,z
y,x,z
x+1/2,y+1/2,z+1/2
-y+1/2,x+1/2,z+1/2
-x+1/2,-y+1/2,z+1/2
y+1/2,-x+1/2,z+1/2
x+1/2,-y+1/2,-z+1/2
y+1/2,x+1/2,-z+1/2
-x+1/2,y+1/2,-z+1/2
-y+1/2,-x+1/2,-z+1/2
-x+1/2,-y+1/2,-z+1/2
y+1/2,-x+1/2,-z+1/2
x+1/2,y+1/2,-z+1/2
-y+1/2,x+1/2,-z+1/2
-x+1/2,y+1/2,z+1/2
-y+1/2,-x+1/2,z+1/2
x+1/2,-y+1/2,z+1/2
y+1/2,x+1/2,z+1/2

loop_
_atom_site_label
_atom_site_type_symbol
_atom_site_fract_x
_atom_site_fract_y
_atom_site_fract_z
_atom_site_occupancy
_atom_site_U_iso_or_equiv
Al2 Al 0 0.5 0.25 1 0.0
Ti1 Ti 0 0 0.375 0.25 0.0
Al1 Al 0 0.5 0 1 0.0
Ti2 Ti 0 0 0.125 1 0.0
Al3 Al 0 0 0.375 0.75 0.0
